data_4127287
loop_
_publ_author_name
'Yu, Mei-Hui'
'Space, Brian'
'Franz, Douglas'
'Zhou, Wei'
'He, Chaohui'
'Li, Libo'
'Krishna, Rajamani'
'Chang, Ze'
'Li, Wei'
'Hu, Tong-Liang'
'Bu, Xian-He'

_publ_section_title
;
 Enhanced Gas Uptake in a Microporous Metal-Organic Framework <i>via</i> a
 Sorbate Induced-Fit Mechanism.
;
_journal_name_full 'Journal of the American Chemical Society'
_journal_paper_doi 10.1021/jacs.9b07807
_journal_year 2019
_chemical_formula_moiety 'C13 H6 Cu F N O4, 0.13(N2)'
_chemical_formula_sum 'C52 H24 Cu4 F4 N5 O16'
_chemical_formula_weight 1304.96
_space_group_crystal_system monoclinic
_space_group_IT_number 14
_space_group_name_Hall '-P 2ybc'
_space_group_name_H-M_alt 'P 1 21/c 1'
_symmetry_space_group_name_Hall '-P 2ybc'
_symmetry_space_group_name_H-M 'P 1 21/c 1'
_atom_sites_solution_hydrogens geom
_audit_creation_date 2018-11-26
_audit_creation_method
;
Olex2 1.2
(compiled 2018.05.29 svn.r3508 for OlexSys, GUI svn.r5506)
;
_cell_angle_alpha 90
_cell_angle_beta 107.13(3)
_cell_angle_gamma 90
_cell_formula_units_Z 1
_cell_length_a 10.488(2)
_cell_length_b 10.412(2)
_cell_length_c 15.057(3)
_cell_measurement_reflns_used 3807
_cell_measurement_temperature 100(2)
_cell_measurement_theta_max 29.173
_cell_measurement_theta_min 2.821
_cell_volume 1571.3(6)
_computing_molecular_graphics 'Olex2 (Dolomanov et al., 2009)'
_computing_publication_material 'Olex2 (Dolomanov et al., 2009)'
_computing_structure_refinement 'ShelXL (Sheldrick, 2015)'
_diffrn_ambient_temperature 100(2)
_diffrn_measured_fraction_theta_full 0.925
_diffrn_measured_fraction_theta_max 0.897
_diffrn_measurement_device_type 'Bruker APEX-II CCD'
_diffrn_measurement_method '\w scans'
_diffrn_radiation_type MoK\a
_diffrn_radiation_wavelength 0.71073
_diffrn_reflns_av_R_equivalents 0.0
_diffrn_reflns_av_unetI/netI 0.0264
_diffrn_reflns_Laue_measured_fraction_full 0.925
_diffrn_reflns_Laue_measured_fraction_max 0.897
_diffrn_reflns_limit_h_max 0
_diffrn_reflns_limit_h_min 14
_diffrn_reflns_limit_k_max 0
_diffrn_reflns_limit_k_min 14
_diffrn_reflns_limit_l_max -20
_diffrn_reflns_limit_l_min 19
_diffrn_reflns_number 3807
_diffrn_reflns_point_group_measured_fraction_full 0.925
_diffrn_reflns_point_group_measured_fraction_max 0.897
_diffrn_reflns_theta_full 25.242
_diffrn_reflns_theta_max 29.173
_diffrn_reflns_theta_min 2.821
_diffrn_standards_number 0
_exptl_absorpt_coefficient_mu 1.410
_exptl_absorpt_correction_type none
_exptl_crystal_colour blue
_exptl_crystal_density_diffrn 1.379
_exptl_crystal_description rhombus
_exptl_crystal_F_000 651
_exptl_crystal_size_max 0.2
_exptl_crystal_size_mid 0.17
_exptl_crystal_size_min 0.11
_refine_diff_density_max 1.008
_refine_diff_density_min -1.562
_refine_diff_density_rms 0.112
_refine_ls_extinction_method none
_refine_ls_goodness_of_fit_ref 1.109
_refine_ls_hydrogen_treatment constr
_refine_ls_matrix_type full
_refine_ls_number_parameters 199
_refine_ls_number_reflns 3807
_refine_ls_number_restraints 19
_refine_ls_restrained_S_all 1.107
_refine_ls_R_factor_all 0.0813
_refine_ls_R_factor_gt 0.0756
_refine_ls_shift/su_max 0.000
_refine_ls_shift/su_mean 0.000
_refine_ls_structure_factor_coef Fsqd
_refine_ls_weighting_details 'w=1/[\s^2^(Fo^2^)+(0.1231P)^2^+4.5674P] where P=(Fo^2^+2Fc^2^)/3'
_refine_ls_weighting_scheme calc
_refine_ls_wR_factor_gt 0.2463
_refine_ls_wR_factor_ref 0.2517
_reflns_Friedel_coverage 0.000
_reflns_number_gt 3340
_reflns_number_total 3807
_reflns_threshold_expression 'I > 2\s(I)'
_cod_data_source_file NKU-FlexMOF-1a-N2-a.cif
_cod_data_source_block NKU-FlexMOF-1a-N2-a
_cod_database_code 4127287
_shelx_shelxl_version_number 2014/7
_shelx_space_group_comment
;
The symmetry employed for this shelxl refinement is uniquely defined
by the following loop, which should always be used as a source of
symmetry information in preference to the above space-group names.
They are only intended as comments.
;
_olex2_refinement_description
;
1. Fixed Uiso
 At 1.2 times of:
  All C(H) groups
2. Restrained distances
 N13-N14
 1.18 with sigma of 0.01
3. Uiso/Uaniso restraints and constraints
N13 \\sim N14: within 3.8A with sigma of 0.01 and sigma for terminal atoms of
0.05
Uanis(N13) \\sim Ueq, Uanis(N14) \\sim Ueq: with sigma of 0.01 and sigma for
terminal atoms of 0.05
4. Others
 Fixed Sof: N13(0.125) N14(0.125)
5.a Aromatic/amide H refined with riding coordinates:
 C9(H9), C5(H5), C6(H6), C14(H14), C13(H13), C20(H20)
;
_olex2_submission_special_instructions 'No special instructions were received'

loop_
_space_group_symop_operation_xyz
'x, y, z'
'-x, y+1/2, -z+1/2'
'-x, -y, -z'
'x, -y-1/2, z-1/2'

loop_
_atom_site_label
_atom_site_type_symbol
_atom_site_fract_x
_atom_site_fract_y
_atom_site_fract_z
_atom_site_U_iso_or_equiv
_atom_site_adp_type
_atom_site_occupancy
_atom_site_site_symmetry_order
_atom_site_calc_flag
_atom_site_refinement_flags_posn
_atom_site_refinement_flags_adp
_atom_site_refinement_flags_occupancy
O4 O 0.5298(3) 0.1737(4) 0.4304(3) 0.0526(9) Uani 1 1 d . . .
Cu1 Cu 0.59182(6) 0.58948(6) 0.01064(4) 0.0462(3) Uani 1 1 d . . .
C1 C 0.6315(5) 0.4162(5) 0.1569(4) 0.0494(12) Uani 1 1 d . . .
C2 C 0.7058(5) 0.3584(5) 0.2491(4) 0.0488(11) Uani 1 1 d . . .
C9 C 1.1144(5) 0.4662(6) 0.4109(4) 0.0547(12) Uani 1 1 d . . .
H9 H 1.0603 0.5378 0.3913 0.066 Uiso 1 1 calc R . .
C4 C 0.9139(5) 0.3215(6) 0.3684(4) 0.0506(11) Uani 1 1 d . . .
C5 C 0.8493(5) 0.2370(6) 0.4111(4) 0.0513(12) Uani 1 1 d . . .
H5 H 0.8978 0.1926 0.4638 0.062 Uiso 1 1 calc R . .
C6 C 0.8415(5) 0.3820(6) 0.2870(4) 0.0507(12) Uani 1 1 d . . .
H6 H 0.8843 0.4388 0.2575 0.061 Uiso 1 1 calc R . .
C10 C 1.0604(5) 0.3445(6) 0.4070(4) 0.0507(12) Uani 1 1 d . . .
C7 C 0.7120(5) 0.2175(6) 0.3759(4) 0.0498(11) Uani 1 1 d . . .
F1 F 1.3075(4) 0.5954(3) 0.4496(3) 0.0699(11) Uani 1 1 d . . .
C14 C 1.1475(5) 0.2418(6) 0.4359(4) 0.0492(11) Uani 1 1 d . . .
H14 H 1.1121 0.1594 0.4321 0.059 Uiso 1 1 calc R . .
C13 C 1.3316(5) 0.3743(6) 0.4736(4) 0.0538(12) Uani 1 1 d . . .
H13 H 1.4234 0.3855 0.4966 0.065 Uiso 1 1 calc R . .
C12 C 1.2512(5) 0.4781(6) 0.4450(5) 0.0567(13) Uani 1 1 d . . .
O3 O 0.5228(4) 0.3631(4) 0.1140(3) 0.0530(9) Uani 1 1 d . . .
O1 O 0.6839(4) 0.5104(4) 0.1303(3) 0.0540(9) Uani 1 1 d . . .
N3 N 1.2795(4) 0.2559(5) 0.4687(3) 0.0491(10) Uani 1 1 d . . .
O2 O 0.6943(4) 0.0269(4) 0.4554(3) 0.0562(9) Uani 1 1 d . . .
C21 C 0.6402(5) 0.1322(6) 0.4244(4) 0.0508(12) Uani 1 1 d . . .
C20 C 0.6416(5) 0.2781(6) 0.2939(4) 0.0509(12) Uani 1 1 d . . .
H20 H 0.5504 0.2642 0.2694 0.061 Uiso 1 1 calc R . .
N13 N 0.869(6) 0.783(7) 0.328(4) 0.103(17) Uani 0.125 1 d D U P
N14 N 0.759(6) 0.789(7) 0.279(4) 0.098(16) Uani 0.125 1 d D U P

loop_
_atom_site_aniso_label
_atom_site_aniso_U_11
_atom_site_aniso_U_22
_atom_site_aniso_U_33
_atom_site_aniso_U_23
_atom_site_aniso_U_13
_atom_site_aniso_U_12
O4 0.0409(17) 0.066(2) 0.051(2) 0.0046(17) 0.0136(15) -0.0002(15)
Cu1 0.0347(3) 0.0592(4) 0.0424(4) 0.0001(2) 0.0077(3) 0.0003(2)
C1 0.037(2) 0.068(3) 0.042(3) 0.003(2) 0.010(2) 0.005(2)
C2 0.040(2) 0.062(3) 0.043(2) 0.003(2) 0.010(2) 0.001(2)
C9 0.043(2) 0.062(3) 0.057(3) 0.003(2) 0.011(2) 0.002(2)
C4 0.038(2) 0.062(3) 0.049(3) 0.001(2) 0.009(2) 0.001(2)
C5 0.039(2) 0.066(3) 0.047(3) 0.002(2) 0.009(2) 0.003(2)
C6 0.041(2) 0.061(3) 0.049(3) 0.002(2) 0.010(2) -0.001(2)
C10 0.038(2) 0.066(3) 0.046(3) 0.006(2) 0.009(2) 0.000(2)
C7 0.040(2) 0.067(3) 0.042(2) -0.001(2) 0.012(2) 0.000(2)
F1 0.0448(17) 0.065(2) 0.095(3) -0.0038(18) 0.0116(18) -0.0063(14)
C14 0.040(2) 0.062(3) 0.045(3) 0.003(2) 0.011(2) -0.001(2)
C13 0.038(2) 0.065(3) 0.055(3) -0.004(2) 0.008(2) -0.002(2)
C12 0.044(3) 0.059(3) 0.065(3) -0.003(3) 0.013(2) -0.004(2)
O3 0.0400(17) 0.069(2) 0.0458(19) 0.0066(17) 0.0056(15) -0.0022(16)
O1 0.0395(17) 0.069(2) 0.049(2) 0.0048(17) 0.0062(15) -0.0013(16)
N3 0.0381(19) 0.062(3) 0.045(2) -0.0007(18) 0.0095(17) 0.0003(17)
O2 0.0395(17) 0.071(3) 0.056(2) 0.0097(19) 0.0122(16) 0.0017(16)
C21 0.035(2) 0.068(3) 0.045(3) 0.002(2) 0.0051(19) -0.001(2)
C20 0.038(2) 0.066(3) 0.046(3) 0.001(2) 0.009(2) -0.002(2)
N13 0.13(3) 0.11(3) 0.07(2) -0.03(2) 0.03(2) 0.02(3)
N14 0.11(3) 0.13(3) 0.06(2) -0.02(2) 0.02(2) 0.00(3)

loop_
_atom_type_symbol
_atom_type_description
_atom_type_scat_dispersion_real
_atom_type_scat_dispersion_imag
_atom_type_scat_source
C C 0.0033 0.0016 'International Tables Vol C Tables 4.2.6.8 and 6.1.1.4'
H H 0.0000 0.0000 'International Tables Vol C Tables 4.2.6.8 and 6.1.1.4'
Cu Cu 0.3201 1.2651 'International Tables Vol C Tables 4.2.6.8 and 6.1.1.4'
F F 0.0171 0.0103 'International Tables Vol C Tables 4.2.6.8 and 6.1.1.4'
N N 0.0061 0.0033 'International Tables Vol C Tables 4.2.6.8 and 6.1.1.4'
O O 0.0106 0.0060 'International Tables Vol C Tables 4.2.6.8 and 6.1.1.4'

loop_
_geom_angle_atom_site_label_1
_geom_angle_atom_site_label_2
_geom_angle_atom_site_label_3
_geom_angle
_geom_angle_site_symmetry_1
_geom_angle_site_symmetry_3
C21 O4 Cu1 127.7(4) . 2_645
O4 Cu1 Cu1 79.71(12) 2_655 3_665
O4 Cu1 O3 91.37(17) 2_655 3_665
O4 Cu1 N3 92.20(17) 2_655 2_755
O3 Cu1 Cu1 80.92(12) 3_665 3_665
O3 Cu1 N3 96.64(17) 3_665 2_755
O1 Cu1 O4 88.93(17) . 2_655
O1 Cu1 Cu1 87.66(12) . 3_665
O1 Cu1 O3 168.34(17) . 3_665
O1 Cu1 N3 95.00(17) . 2_755
O1 Cu1 O2 87.00(18) . 4_565
N3 Cu1 Cu1 171.45(13) 2_755 3_665
O2 Cu1 O4 168.21(17) 4_565 2_655
O2 Cu1 Cu1 89.07(12) 4_565 3_665
O2 Cu1 O3 90.40(18) 4_565 3_665
O2 Cu1 N3 99.17(17) 4_565 2_755
O3 C1 C2 116.2(5) . .
O1 C1 C2 117.0(5) . .
O1 C1 O3 126.8(5) . .
C6 C2 C1 119.9(5) . .
C20 C2 C1 120.2(5) . .
C20 C2 C6 119.9(5) . .
C12 C9 C10 117.8(5) . .
C5 C4 C6 119.0(5) . .
C5 C4 C10 120.7(5) . .
C6 C4 C10 120.2(5) . .
C4 C5 C7 120.6(5) . .
C4 C6 C2 120.6(5) . .
C9 C10 C4 121.7(5) . .
C9 C10 C14 117.9(5) . .
C14 C10 C4 120.3(5) . .
C5 C7 C21 121.1(5) . .
C20 C7 C5 119.3(5) . .
C20 C7 C21 119.6(5) . .
N3 C14 C10 123.1(5) . .
N3 C13 C12 120.6(5) . .
F1 C12 C9 119.4(5) . .
F1 C12 C13 118.8(5) . .
C13 C12 C9 121.8(5) . .
C1 O3 Cu1 125.7(4) . 3_665
C1 O1 Cu1 118.8(3) . .
C14 N3 Cu1 120.0(4) . 2_745
C14 N3 C13 118.9(5) . .
C13 N3 Cu1 120.1(3) . 2_745
C21 O2 Cu1 116.9(3) . 4_566
O4 C21 C7 116.0(5) . .
O2 C21 O4 126.4(5) . .
O2 C21 C7 117.6(5) . .
C2 C20 C7 120.4(5) . .

loop_
_geom_bond_atom_site_label_1
_geom_bond_atom_site_label_2
_geom_bond_distance
_geom_bond_site_symmetry_2
O4 Cu1 1.963(4) 2_645
O4 C21 1.263(6) .
Cu1 O4 1.963(4) 2_655
Cu1 Cu1 2.6306(13) 3_665
Cu1 O3 1.971(4) 3_665
Cu1 O1 1.958(4) .
Cu1 N3 2.161(5) 2_755
Cu1 O2 1.960(4) 4_565
C1 C2 1.503(7) .
C1 O3 1.261(6) .
C1 O1 1.246(7) .
C2 C6 1.390(7) .
C2 C20 1.370(8) .
C9 C10 1.382(8) .
C9 C12 1.380(7) .
C4 C5 1.379(8) .
C4 C6 1.388(8) .
C4 C10 1.493(7) .
C5 C7 1.395(7) .
C10 C14 1.391(8) .
C7 C21 1.487(8) .
C7 C20 1.390(7) .
F1 C12 1.350(7) .
C14 N3 1.334(6) .
C13 C12 1.360(8) .
C13 N3 1.342(8) .
O3 Cu1 1.971(4) 3_665
N3 Cu1 2.161(5) 2_745
O2 Cu1 1.960(4) 4_566
O2 C21 1.260(7) .
N13 N14 1.180(10) .
